data_7151450
loop_
_publ_author_name
'Spiniello, Marisa'
'White, Jonathan M.'

_publ_section_title
;
 Low-temperature X-ray structural studies of the ester and ether
 derivatives of cis- and trans-4-tert-butyl cyclohexanol and
 2-adamantanol: application of the variable oxygen probe to determine
 the relative ?-donor ability of C?H and C?C bonds
;
_journal_issue 17
_journal_name_full 'Organic &amp;  Biomolecular Chemistry'
_journal_page_first 3094
_journal_paper_doi 10.1039/b303453d
_journal_volume 1
_journal_year 2003
_chemical_formula_sum 'C16 H19 N O3'
_chemical_formula_weight 273.32
_chemical_melting_point 84.8(8)
_chemical_name_systematic
;
?
;
_space_group_IT_number 2
_symmetry_cell_setting triclinic
_symmetry_space_group_name_Hall '-P 1'
_symmetry_space_group_name_H-M 'P -1'
_atom_sites_solution_hydrogens geom
_atom_sites_solution_primary direct
_atom_sites_solution_secondary difmap
_audit_creation_method SHELXL-97
_cell_angle_alpha 99.43(3)
_cell_angle_beta 90.68(2)
_cell_angle_gamma 105.38(2)
_cell_formula_units_Z 2
_cell_length_a 6.767(2)
_cell_length_b 9.556(3)
_cell_length_c 10.887(3)
_cell_measurement_reflns_used 25
_cell_measurement_temperature 130.0(2)
_cell_measurement_theta_max 30
_cell_measurement_theta_min 20
_cell_volume 668.5(4)
_computing_data_collection 'CAD-4 Software 5.0 (Enraf-Nonius, 1989)'
_computing_data_reduction 'PROCESS_DATA (Gable et al., 1994)'
_computing_structure_refinement 'SHELXL-97 (Sheldrick, 1997)'
_diffrn_ambient_temperature 130.0(2)
_diffrn_measured_fraction_theta_full 0.976
_diffrn_measured_fraction_theta_max 0.976
_diffrn_measurement_device_type 'Enraf-Nonius CAD-4 diffractometer'
_diffrn_measurement_method \q2\q
_diffrn_radiation_monochromator Nickel-filtered
_diffrn_radiation_source 'fine-focus sealed tube'
_diffrn_radiation_type CuK\a
_diffrn_radiation_wavelength 1.54180
_diffrn_reflns_av_R_equivalents 0.0095
_diffrn_reflns_av_sigmaI/netI 0.0130
_diffrn_reflns_limit_h_max 8
_diffrn_reflns_limit_h_min -8
_diffrn_reflns_limit_k_max 11
_diffrn_reflns_limit_k_min -11
_diffrn_reflns_limit_l_max 12
_diffrn_reflns_limit_l_min 0
_diffrn_reflns_number 2833
_diffrn_reflns_theta_full 74.89
_diffrn_reflns_theta_max 74.89
_diffrn_reflns_theta_min 4.12
_diffrn_standards_decay_% 2
_diffrn_standards_interval_time 9600
_exptl_absorpt_coefficient_mu 0.759
_exptl_absorpt_correction_T_max 0.84
_exptl_absorpt_correction_T_min 0.73
_exptl_absorpt_correction_type analytical
_exptl_absorpt_process_details 'ABSORB Platon'
_exptl_crystal_colour yellow
_exptl_crystal_density_diffrn 1.358
_exptl_crystal_density_method 'not measured'
_exptl_crystal_description blocks
_exptl_crystal_F_000 292
_exptl_crystal_size_max 0.5
_exptl_crystal_size_mid 0.38
_exptl_crystal_size_min 0.26
_refine_diff_density_max 0.262
_refine_diff_density_min -0.169
_refine_diff_density_rms 0.034
_refine_ls_extinction_coef 0.042(3)
_refine_ls_extinction_expression Fc^*^=kFc[1+0.001xFc^2^\l^3^/sin(2\q)]^-1/4^
_refine_ls_extinction_method SHELXL
_refine_ls_goodness_of_fit_ref 1.045
_refine_ls_hydrogen_treatment mixed
_refine_ls_matrix_type full
_refine_ls_number_parameters 258
_refine_ls_number_reflns 2689
_refine_ls_number_restraints 0
_refine_ls_restrained_S_all 1.045
_refine_ls_R_factor_all 0.0359
_refine_ls_R_factor_gt 0.0355
_refine_ls_shift/su_max 0.001
_refine_ls_shift/su_mean 0.000
_refine_ls_structure_factor_coef Fsqd
_refine_ls_weighting_details 'calc w=1/[\s^2^(Fo^2^)+(0.0360P)^2^+0.3026P] where P=(Fo^2^+2Fc^2^)/3'
_refine_ls_weighting_scheme calc
_refine_ls_wR_factor_gt 0.0896
_refine_ls_wR_factor_ref 0.0898
_reflns_number_gt 2645
_reflns_number_total 2689
_reflns_threshold_expression >2sigma(I)
_cod_data_source_file b303453d.txt
_cod_data_source_block compound6a
_cod_depositor_comments
;
The following automatic conversions were performed:
'_symmetry_cell_setting' value 'Triclinic' changed to 'triclinic'
according to '/home/adriana/struct/CIF-dictionaries/cif_core.dic'
dictionary named 'cif_core.dic' version 2.4.1 from
2010-06-29.

'_exptl_absorpt_correction_type' value 'Analytical' changed
to 'analytical' according to
'/home/adriana/struct/CIF-dictionaries/cif_core.dic' dictionary named
'cif_core.dic' version 2.4.1 from 2010-06-29.

Automatic conversion script
Id: cif_fix_enum 1555 2011-01-17 13:19:09Z saulius 

The following automatic conversions were performed:

'_chemical_melting_point' value '84-85.5' was changed to '84.8(8)' -
the average value was taken and precision was estimated.

Automatic conversion script
Id: cif_fix_values 1569 2011-02-09 13:29:24Z adriana 
;
_cod_original_cell_volume 668.5(3)
_cod_original_sg_symbol_H-M P-1
_cod_database_code 7151450

loop_
_symmetry_equiv_pos_as_xyz
'x, y, z'
'-x, -y, -z'

loop_
_atom_site_label
_atom_site_type_symbol
_atom_site_fract_x
_atom_site_fract_y
_atom_site_fract_z
_atom_site_U_iso_or_equiv
_atom_site_adp_type
_atom_site_occupancy
_atom_site_symmetry_multiplicity
_atom_site_calc_flag
_atom_site_refinement_flags
_atom_site_disorder_assembly
_atom_site_disorder_group
C1 C 0.48825(16) 0.63447(11) 0.69257(10) 0.0182(2) Uani 1 1 d . . .
C2 C 0.34849(16) 0.69076(12) 0.78584(10) 0.0175(2) Uani 1 1 d . . .
C3 C 0.39468(17) 0.85886(12) 0.79987(10) 0.0196(2) Uani 1 1 d . . .
C4 C 0.62073(18) 0.93109(12) 0.84273(11) 0.0241(3) Uani 1 1 d . . .
C5 C 0.75913(17) 0.87597(13) 0.74688(11) 0.0237(3) Uani 1 1 d . . .
C6 C 0.71412(17) 0.70787(13) 0.73553(11) 0.0224(3) Uani 1 1 d . . .
C7 C 0.44371(18) 0.67279(12) 0.56558(10) 0.0206(2) Uani 1 1 d . . .
C8 C 0.48815(18) 0.84055(12) 0.57682(10) 0.0212(3) Uani 1 1 d . . .
C9 C 0.34885(18) 0.89566(13) 0.67191(11) 0.0229(3) Uani 1 1 d . . .
C10 C 0.71411(18) 0.91372(13) 0.61984(11) 0.0244(3) Uani 1 1 d . . .
C11 C 0.26685(16) 0.66067(11) 0.99810(10) 0.0176(2) Uani 1 1 d . . .
C12 C 0.33363(17) 0.63317(12) 1.11156(10) 0.0203(2) Uani 1 1 d . . .
C13 C 0.21936(17) 0.64610(12) 1.21493(10) 0.0208(2) Uani 1 1 d . . .
C14 C 0.03772(17) 0.68617(11) 1.20374(10) 0.0197(2) Uani 1 1 d . . .
C15 C -0.03125(17) 0.71279(12) 1.09216(11) 0.0208(2) Uani 1 1 d . . .
C16 C 0.08340(16) 0.70014(12) 0.98884(10) 0.0202(2) Uani 1 1 d . . .
N N -0.08397(15) 0.70039(10) 1.31250(9) 0.0229(2) Uani 1 1 d . . .
O1 O 0.38949(12) 0.64466(8) 0.90237(7) 0.0202(2) Uani 1 1 d . . .
O2 O -0.03123(15) 0.66393(11) 1.40805(8) 0.0355(2) Uani 1 1 d . . .
O3 O -0.23567(13) 0.74666(10) 1.30323(8) 0.0309(2) Uani 1 1 d . . .
H1 H 0.457(2) 0.5275(15) 0.6870(12) 0.021(3) Uiso 1 1 d . . .
H2 H 0.204(2) 0.6430(14) 0.7589(12) 0.019(3) Uiso 1 1 d . . .
H3 H 0.307(2) 0.8952(15) 0.8607(13) 0.023(3) Uiso 1 1 d . . .
H4A H 0.647(2) 1.0370(17) 0.8497(13) 0.029(4) Uiso 1 1 d . . .
H4B H 0.652(2) 0.9109(16) 0.9268(14) 0.030(4) Uiso 1 1 d . . .
H5 H 0.904(2) 0.9211(16) 0.7745(14) 0.031(4) Uiso 1 1 d . . .
H6A H 0.747(2) 0.6817(16) 0.8147(14) 0.030(4) Uiso 1 1 d . . .
H6B H 0.806(2) 0.6701(16) 0.6750(14) 0.031(4) Uiso 1 1 d . . .
H7A H 0.297(2) 0.6230(16) 0.5361(13) 0.029(4) Uiso 1 1 d . . .
H7B H 0.532(2) 0.6369(16) 0.5050(13) 0.026(3) Uiso 1 1 d . . .
H8 H 0.460(2) 0.8637(15) 0.4951(14) 0.026(3) Uiso 1 1 d . . .
H9A H 0.201(2) 0.8500(16) 0.6440(14) 0.030(4) Uiso 1 1 d . . .
H9B H 0.371(2) 1.0025(17) 0.6783(14) 0.031(4) Uiso 1 1 d . . .
H10A H 0.744(2) 1.0218(16) 0.6253(13) 0.025(3) Uiso 1 1 d . . .
H10B H 0.805(2) 0.8794(16) 0.5592(14) 0.029(4) Uiso 1 1 d . . .
H12 H 0.459(2) 0.6043(15) 1.1160(13) 0.024(3) Uiso 1 1 d . . .
H13 H 0.266(2) 0.6280(16) 1.2921(14) 0.030(4) Uiso 1 1 d . . .
H15 H -0.154(2) 0.7409(16) 1.0873(13) 0.027(4) Uiso 1 1 d . . .
H18 H 0.035(2) 0.7189(16) 0.9126(14) 0.027(4) Uiso 1 1 d . . .

loop_
_atom_site_aniso_label
_atom_site_aniso_U_11
_atom_site_aniso_U_22
_atom_site_aniso_U_33
_atom_site_aniso_U_23
_atom_site_aniso_U_13
_atom_site_aniso_U_12
C1 0.0227(5) 0.0152(5) 0.0172(5) 0.0029(4) 0.0014(4) 0.0062(4)
C2 0.0192(5) 0.0188(5) 0.0149(5) 0.0048(4) 0.0001(4) 0.0049(4)
C3 0.0240(5) 0.0177(5) 0.0182(5) 0.0023(4) 0.0042(4) 0.0079(4)
C4 0.0283(6) 0.0190(5) 0.0207(6) -0.0009(4) 0.0007(4) 0.0019(4)
C5 0.0186(5) 0.0238(6) 0.0254(6) 0.0022(4) 0.0004(4) 0.0012(4)
C6 0.0209(5) 0.0266(6) 0.0225(6) 0.0060(4) 0.0019(4) 0.0100(4)
C7 0.0268(6) 0.0189(5) 0.0155(5) 0.0016(4) 0.0012(4) 0.0057(4)
C8 0.0282(6) 0.0201(5) 0.0175(5) 0.0066(4) 0.0028(4) 0.0085(4)
C9 0.0273(6) 0.0214(6) 0.0241(6) 0.0078(4) 0.0035(4) 0.0112(5)
C10 0.0276(6) 0.0196(5) 0.0251(6) 0.0051(4) 0.0075(5) 0.0040(4)
C11 0.0190(5) 0.0155(5) 0.0171(5) 0.0027(4) 0.0016(4) 0.0023(4)
C12 0.0215(5) 0.0204(5) 0.0202(6) 0.0048(4) 0.0006(4) 0.0073(4)
C13 0.0252(6) 0.0200(5) 0.0172(5) 0.0047(4) -0.0007(4) 0.0053(4)
C14 0.0213(5) 0.0170(5) 0.0185(5) 0.0024(4) 0.0036(4) 0.0017(4)
C15 0.0168(5) 0.0212(5) 0.0240(6) 0.0051(4) 0.0007(4) 0.0038(4)
C16 0.0189(5) 0.0229(5) 0.0181(5) 0.0057(4) -0.0015(4) 0.0033(4)
N 0.0239(5) 0.0221(5) 0.0211(5) 0.0031(4) 0.0036(4) 0.0038(4)
O1 0.0227(4) 0.0249(4) 0.0160(4) 0.0071(3) 0.0030(3) 0.0095(3)
O2 0.0388(5) 0.0530(6) 0.0205(5) 0.0132(4) 0.0076(4) 0.0181(4)
O3 0.0290(5) 0.0376(5) 0.0301(5) 0.0066(4) 0.0087(4) 0.0151(4)

loop_
_atom_type_symbol
_atom_type_description
_atom_type_scat_dispersion_real
_atom_type_scat_dispersion_imag
_atom_type_scat_source
C C 0.0181 0.0091 'International Tables Vol C Tables 4.2.6.8 and 6.1.1.4'
H H 0.0000 0.0000 'International Tables Vol C Tables 4.2.6.8 and 6.1.1.4'
N N 0.0311 0.0180 'International Tables Vol C Tables 4.2.6.8 and 6.1.1.4'
O O 0.0492 0.0322 'International Tables Vol C Tables 4.2.6.8 and 6.1.1.4'

loop_
_geom_angle_atom_site_label_1
_geom_angle_atom_site_label_2
_geom_angle_atom_site_label_3
_geom_angle
_geom_angle_site_symmetry_1
_geom_angle_site_symmetry_3
_geom_angle_publ_flag
C2 C1 C7 108.38(9) . . ?
C2 C1 C6 110.15(9) . . ?
C7 C1 C6 109.50(9) . . ?
C2 C1 H1 107.9(8) . . ?
C7 C1 H1 110.3(8) . . ?
C6 C1 H1 110.5(8) . . ?
O1 C2 C1 105.97(8) . . ?
O1 C2 C3 112.00(9) . . ?
C1 C2 C3 109.96(9) . . ?
O1 C2 H2 107.6(8) . . ?
C1 C2 H2 110.3(8) . . ?
C3 C2 H2 110.9(8) . . ?
C4 C3 C2 110.00(9) . . ?
C4 C3 C9 110.07(9) . . ?
C2 C3 C9 107.80(9) . . ?
C4 C3 H3 109.7(8) . . ?
C2 C3 H3 110.0(8) . . ?
C9 C3 H3 109.3(8) . . ?
C5 C4 C3 109.81(9) . . ?
C5 C4 H4A 109.4(9) . . ?
C3 C4 H4A 108.5(9) . . ?
C5 C4 H4B 110.5(8) . . ?
C3 C4 H4B 111.2(9) . . ?
H4A C4 H4B 107.3(12) . . ?
C10 C5 C4 109.66(10) . . ?
C10 C5 C6 109.30(10) . . ?
C4 C5 C6 108.79(10) . . ?
C10 C5 H5 110.2(9) . . ?
C4 C5 H5 110.0(9) . . ?
C6 C5 H5 108.8(9) . . ?
C1 C6 C5 109.85(9) . . ?
C1 C6 H6A 110.6(9) . . ?
C5 C6 H6A 110.6(9) . . ?
C1 C6 H6B 110.2(9) . . ?
C5 C6 H6B 110.0(9) . . ?
H6A C6 H6B 105.5(12) . . ?
C1 C7 C8 109.55(9) . . ?
C1 C7 H7A 109.8(8) . . ?
C8 C7 H7A 110.7(8) . . ?
C1 C7 H7B 109.1(8) . . ?
C8 C7 H7B 109.3(8) . . ?
H7A C7 H7B 108.3(12) . . ?
C9 C8 C7 108.91(9) . . ?
C9 C8 C10 109.89(10) . . ?
C7 C8 C10 109.64(9) . . ?
C9 C8 H8 110.1(8) . . ?
C7 C8 H8 108.8(8) . . ?
C10 C8 H8 109.5(8) . . ?
C8 C9 C3 109.45(9) . . ?
C8 C9 H9A 110.6(9) . . ?
C3 C9 H9A 110.4(9) . . ?
C8 C9 H9B 110.3(9) . . ?
C3 C9 H9B 110.0(9) . . ?
H9A C9 H9B 106.0(12) . . ?
C5 C10 C8 109.72(9) . . ?
C5 C10 H10A 110.3(8) . . ?
C8 C10 H10A 109.9(8) . . ?
C5 C10 H10B 109.1(8) . . ?
C8 C10 H10B 110.6(9) . . ?
H10A C10 H10B 107.1(12) . . ?
O1 C11 C16 124.40(10) . . ?
O1 C11 C12 115.54(9) . . ?
C16 C11 C12 120.05(10) . . ?
C13 C12 C11 120.11(10) . . ?
C13 C12 H12 120.9(8) . . ?
C11 C12 H12 119.0(8) . . ?
C12 C13 C14 118.87(10) . . ?
C12 C13 H13 119.9(9) . . ?
C14 C13 H13 121.2(9) . . ?
C15 C14 C13 121.79(10) . . ?
C15 C14 N 118.92(10) . . ?
C13 C14 N 119.29(10) . . ?
C16 C15 C14 119.31(10) . . ?
C16 C15 H15 120.5(9) . . ?
C14 C15 H15 120.1(9) . . ?
C15 C16 C11 119.87(10) . . ?
C15 C16 H18 118.8(9) . . ?
C11 C16 H18 121.3(9) . . ?
O2 N O3 123.36(10) . . ?
O2 N C14 118.37(10) . . ?
O3 N C14 118.26(10) . . ?
C11 O1 C2 119.43(8) . . ?

loop_
_geom_bond_atom_site_label_1
_geom_bond_atom_site_label_2
_geom_bond_distance
_geom_bond_site_symmetry_2
_geom_bond_publ_flag
C1 C2 1.5259(15) . ?
C1 C7 1.5333(15) . ?
C1 C6 1.5342(16) . ?
C1 H1 0.979(14) . ?
C2 O1 1.4561(13) . ?
C2 C3 1.5341(15) . ?
C2 H2 0.983(14) . ?
C3 C4 1.5335(16) . ?
C3 C9 1.5390(15) . ?
C3 H3 0.979(14) . ?
C4 C5 1.5323(17) . ?
C4 H4A 0.970(15) . ?
C4 H4B 0.998(15) . ?
C5 C10 1.5322(17) . ?
C5 C6 1.5373(16) . ?
C5 H5 0.981(16) . ?
C6 H6A 0.974(15) . ?
C6 H6B 1.001(15) . ?
C7 C8 1.5344(15) . ?
C7 H7A 1.003(15) . ?
C7 H7B 0.976(15) . ?
C8 C9 1.5315(16) . ?
C8 C10 1.5346(17) . ?
C8 H8 0.979(15) . ?
C9 H9A 1.001(16) . ?
C9 H9B 0.983(15) . ?
C10 H10A 0.990(14) . ?
C10 H10B 0.984(15) . ?
C11 O1 1.3542(13) . ?
C11 C16 1.3970(16) . ?
C11 C12 1.3983(15) . ?
C12 C13 1.3804(16) . ?
C12 H12 0.964(14) . ?
C13 C14 1.3905(16) . ?
C13 H13 0.951(15) . ?
C14 C15 1.3817(16) . ?
C14 N 1.4589(15) . ?
C15 C16 1.3812(16) . ?
C15 H15 0.942(15) . ?
C16 H18 0.949(15) . ?
N O2 1.2275(13) . ?
N O3 1.2298(13) . ?

loop_
_geom_torsion_atom_site_label_1
_geom_torsion_atom_site_label_2
_geom_torsion_atom_site_label_3
_geom_torsion_atom_site_label_4
_geom_torsion
_geom_torsion_site_symmetry_1
_geom_torsion_site_symmetry_2
_geom_torsion_site_symmetry_3
_geom_torsion_site_symmetry_4
_geom_torsion_publ_flag
C7 C1 C2 O1 177.06(8) . . . . ?
C6 C1 C2 O1 -63.15(11) . . . . ?
C7 C1 C2 C3 -61.71(11) . . . . ?
C6 C1 C2 C3 58.08(11) . . . . ?
O1 C2 C3 C4 59.34(11) . . . . ?
C1 C2 C3 C4 -58.20(11) . . . . ?
O1 C2 C3 C9 179.37(8) . . . . ?
C1 C2 C3 C9 61.83(11) . . . . ?
C2 C3 C4 C5 59.64(12) . . . . ?
C9 C3 C4 C5 -59.00(12) . . . . ?
C3 C4 C5 C10 59.22(12) . . . . ?
C3 C4 C5 C6 -60.27(12) . . . . ?
C2 C1 C6 C5 -59.38(12) . . . . ?
C7 C1 C6 C5 59.73(12) . . . . ?
C10 C5 C6 C1 -59.64(12) . . . . ?
C4 C5 C6 C1 60.07(12) . . . . ?
C2 C1 C7 C8 60.57(12) . . . . ?
C6 C1 C7 C8 -59.62(12) . . . . ?
C1 C7 C8 C9 -60.53(12) . . . . ?
C1 C7 C8 C10 59.74(12) . . . . ?
C7 C8 C9 C3 60.96(12) . . . . ?
C10 C8 C9 C3 -59.16(12) . . . . ?
C4 C3 C9 C8 58.86(12) . . . . ?
C2 C3 C9 C8 -61.12(12) . . . . ?
C4 C5 C10 C8 -59.58(12) . . . . ?
C6 C5 C10 C8 59.60(12) . . . . ?
C9 C8 C10 C5 59.79(12) . . . . ?
C7 C8 C10 C5 -59.88(12) . . . . ?
O1 C11 C12 C13 -179.85(9) . . . . ?
C16 C11 C12 C13 -0.51(16) . . . . ?
C11 C12 C13 C14 0.22(16) . . . . ?
C12 C13 C14 C15 0.21(16) . . . . ?
C12 C13 C14 N -179.89(9) . . . . ?
C13 C14 C15 C16 -0.35(17) . . . . ?
N C14 C15 C16 179.75(9) . . . . ?
C14 C15 C16 C11 0.05(16) . . . . ?
O1 C11 C16 C15 179.65(10) . . . . ?
C12 C11 C16 C15 0.37(16) . . . . ?
C15 C14 N O2 173.63(10) . . . . ?
C13 C14 N O2 -6.28(15) . . . . ?
C15 C14 N O3 -5.51(15) . . . . ?
C13 C14 N O3 174.58(10) . . . . ?
C16 C11 O1 C2 9.31(15) . . . . ?
C12 C11 O1 C2 -171.39(9) . . . . ?
C1 C2 O1 C11 -170.63(8) . . . . ?
C3 C2 O1 C11 69.47(12) . . . . ?
